data_7716681
loop_
_publ_author_name
'George, Tanner'
'Grant, Tamika'
'Munhoz, Isadora Schumann'
'Do, Thai'
'Masuda, Jason D.'

_publ_section_title
;
 Group 11 complexes of a bulky triazene ligand.
;
_journal_issue 31
_journal_name_full 'Dalton transactions (Cambridge, England : 2003)'
_journal_page_first 13107
_journal_page_last 13118
_journal_paper_doi 10.1039/d4dt01561d
_journal_volume 53
_journal_year 2024
_chemical_formula_moiety 'C52 H63 Ag F3 N5 O3 S'
_chemical_formula_sum 'C52 H63 Ag F3 N5 O3 S'
_chemical_formula_weight 1003.00
_space_group_crystal_system orthorhombic
_space_group_IT_number 29
_space_group_name_Hall 'P 2c -2ac'
_space_group_name_H-M_alt 'P c a 21'
_atom_sites_solution_hydrogens geom
_atom_sites_solution_primary dual
_audit_creation_date 2024-03-13
_audit_creation_method
;
Olex2 1.5
(compiled 2023.08.24 svn.re1ec1418 for OlexSys, GUI svn.r6817)
;
_audit_update_record
;
2024-03-17 deposited with the CCDC.	2024-07-17 downloaded from the CCDC.
;
_cell_angle_alpha 90
_cell_angle_beta 90
_cell_angle_gamma 90
_cell_formula_units_Z 4
_cell_length_a 22.0453(16)
_cell_length_b 11.9742(8)
_cell_length_c 18.6052(15)
_cell_measurement_reflns_used 9955
_cell_measurement_temperature 125
_cell_measurement_theta_max 36.12
_cell_measurement_theta_min 2.77
_cell_volume 4911.3(6)
_computing_cell_refinement 'SAINT V8.40B (?, 2016)'
_computing_data_reduction 'SAINT V8.40B (?, 2016)'
_computing_molecular_graphics 'Olex2 1.5 (Dolomanov et al., 2009)'
_computing_publication_material 'Olex2 1.5 (Dolomanov et al., 2009)'
_computing_structure_refinement 'SHELXL 2018/3 (Sheldrick, 2015)'
_computing_structure_solution 'SHELXT 2018/2 (Sheldrick, 2018)'
_diffrn_ambient_temperature 125
_diffrn_detector '100 \\times 140 mm^2^ CMOS sensor'
_diffrn_detector_area_resol_mean 7.3910
_diffrn_detector_type 'Bruker PHOTON III'
_diffrn_measured_fraction_theta_full 0.997
_diffrn_measured_fraction_theta_max 0.997
_diffrn_measurement_device '\k--geometry diffractometer'
_diffrn_measurement_device_type 'Bruker D8 Venture'
_diffrn_measurement_method '\f and \w scans'
_diffrn_radiation_monochromator 'multilayer mirror'
_diffrn_radiation_type MoK\a
_diffrn_radiation_wavelength 0.71073
_diffrn_reflns_av_R_equivalents 0.0533
_diffrn_reflns_av_unetI/netI 0.0248
_diffrn_reflns_Laue_measured_fraction_full 0.997
_diffrn_reflns_Laue_measured_fraction_max 0.997
_diffrn_reflns_limit_h_max 36
_diffrn_reflns_limit_h_min -36
_diffrn_reflns_limit_k_max 19
_diffrn_reflns_limit_k_min -19
_diffrn_reflns_limit_l_max 31
_diffrn_reflns_limit_l_min -31
_diffrn_reflns_number 262752
_diffrn_reflns_point_group_measured_fraction_full 0.996
_diffrn_reflns_point_group_measured_fraction_max 0.997
_diffrn_reflns_theta_full 25.242
_diffrn_reflns_theta_max 36.347
_diffrn_reflns_theta_min 1.935
_diffrn_source 'microfocus sealed tube'
_diffrn_source_type 'Incoatec I\mS 3.0'
_exptl_absorpt_coefficient_mu 0.511
_exptl_absorpt_correction_T_max 0.1101
_exptl_absorpt_correction_T_min 0.0672
_exptl_absorpt_correction_type multi-scan
_exptl_absorpt_process_details
;
SADABS-2016/2 (Bruker,2016/2) was used for absorption correction.
wR2(int) was 0.1085 before and 0.0731 after correction.
The Ratio of minimum to maximum transmission is 0.6104.
The \l/2 correction factor is Not present.
;
_exptl_crystal_colour colourless
_exptl_crystal_colour_primary colourless
_exptl_crystal_density_diffrn 1.356
_exptl_crystal_description block
_exptl_crystal_F_000 2096
_exptl_crystal_size_max 0.29
_exptl_crystal_size_mid 0.2
_exptl_crystal_size_min 0.15
_refine_diff_density_max 0.897
_refine_diff_density_min -0.800
_refine_diff_density_rms 0.055
_refine_ls_abs_structure_details
;
 Flack x determined using 9599 quotients [(I+)-(I-)]/[(I+)+(I-)]
 (Parsons, Flack and Wagner, Acta Cryst. B69 (2013) 249-259).
;
_refine_ls_abs_structure_Flack -0.020(4)
_refine_ls_extinction_method none
_refine_ls_goodness_of_fit_ref 1.159
_refine_ls_hydrogen_treatment constr
_refine_ls_matrix_type full
_refine_ls_number_parameters 621
_refine_ls_number_reflns 23773
_refine_ls_number_restraints 7
_refine_ls_restrained_S_all 1.161
_refine_ls_R_factor_all 0.0411
_refine_ls_R_factor_gt 0.0298
_refine_ls_shift/su_max 0.003
_refine_ls_shift/su_mean 0.000
_refine_ls_structure_factor_coef Fsqd
_refine_ls_weighting_details 'w=1/[\s^2^(Fo^2^)+(0.0356P)^2^+0.8290P] where P=(Fo^2^+2Fc^2^)/3'
_refine_ls_weighting_scheme calc
_refine_ls_wR_factor_gt 0.0745
_refine_ls_wR_factor_ref 0.0860
_reflns_Friedel_coverage 0.951
_reflns_Friedel_fraction_full 0.996
_reflns_Friedel_fraction_max 0.996
_reflns_number_gt 20981
_reflns_number_total 23773
_reflns_threshold_expression 'I > 2\s(I)'
_cod_data_source_file d4dt01561d2.cif
_cod_data_source_block mo_2021_07_16_jdm_tg01b_0ma_a
_cod_depositor_comments 'Adding full bibliography for 7716674--7716682.cif.'
_cod_database_code 7716681
_shelx_shelxl_version_number 2018/3
_shelx_space_group_comment
;
The symmetry employed for this shelxl refinement is uniquely defined
by the following loop, which should always be used as a source of
symmetry information in preference to the above space-group names.
They are only intended as comments.
;
_shelx_estimated_absorpt_t_max 0.927
_shelx_estimated_absorpt_t_min 0.866
_olex2_refinement_description
;
1. Fixed Uiso
 At 1.2 times of:
  All C(H) groups, All C(H,H) groups
 At 1.5 times of:
  All C(H,H,H) groups
2. Restrained distances
 C13-C15 \\sim C13-C15A \\sim C13-C14 \\sim C13-C14A
 with sigma of 0.01
3. Others
 Sof(H13A)=Sof(C15A)=Sof(H15D)=Sof(H15E)=Sof(H15F)=Sof(C14A)=Sof(H14D)=
 Sof(H14E)=Sof(H14F)=1-FVAR(1)
 Sof(H13)=Sof(C14)=Sof(H14A)=Sof(H14B)=Sof(H14C)=Sof(C15)=Sof(H15A)=Sof(H15B)=
 Sof(H15C)=FVAR(1)
4.a Ternary CH refined with riding coordinates:
 C10(H10), C13(H13), C13(H13A), C22(H22), C25(H25)
4.b Secondary CH2 refined with riding coordinates:
 C2(H2A,H2B), C3(H3A,H3B)
4.c Aromatic/amide H refined with riding coordinates:
 C6(H6), C7(H7), C8(H8), C18(H18), C19(H19), C20(H20), C30(H30), C31(H31),
 C32(H32), C36(H36), C38(H38), C45(H45), C47(H47)
4.d Idealised Me refined as rotating group:
 C11(H11A,H11B,H11C), C12(H12A,H12B,H12C), C14(H14A,H14B,H14C), C15(H15A,H15B,
 H15C), C23(H23A,H23B,H23C), C24(H24A,H24B,H24C), C26(H26A,H26B,H26C), C27(H27A,
 H27B,H27C), C40(H40A,H40B,H40C), C41(H41A,H41B,H41C), C42(H42A,H42B,H42C),
 C49(H49A,H49B,H49C), C50(H50A,H50B,H50C), C51(H51A,H51B,H51C), C15A(H15D,H15E,
 H15F), C14A(H14D,H14E,H14F)
;
_olex2_submission_special_instructions 'No special instructions were received'

loop_
_space_group_symop_operation_xyz
'x, y, z'
'-x, -y, z+1/2'
'x+1/2, -y, z'
'-x+1/2, y, z+1/2'

loop_
_atom_site_label
_atom_site_type_symbol
_atom_site_fract_x
_atom_site_fract_y
_atom_site_fract_z
_atom_site_U_iso_or_equiv
_atom_site_adp_type
_atom_site_occupancy
_atom_site_site_symmetry_order
_atom_site_calc_flag
_atom_site_refinement_flags_posn
_atom_site_refinement_flags_adp
_atom_site_refinement_flags_occupancy
_atom_site_disorder_assembly
_atom_site_disorder_group
Ag1 Ag 0.58269(2) 0.62204(2) 0.47112(2) 0.03287(4) Uani 1 1 d . . . . .
S1 S 0.65807(2) 0.45880(4) 0.36373(3) 0.02808(8) Uani 1 1 d . . . . .
F1 F 0.71744(8) 0.46254(18) 0.24097(9) 0.0570(5) Uani 1 1 d . . . . .
F2 F 0.75394(8) 0.57182(17) 0.32168(10) 0.0528(4) Uani 1 1 d . . . . .
F3 F 0.67170(10) 0.61518(16) 0.26682(11) 0.0559(5) Uani 1 1 d . . . . .
O1 O 0.66021(7) 0.54072(14) 0.42199(8) 0.0319(3) Uani 1 1 d . . . . .
O2 O 0.69131(10) 0.35811(16) 0.37827(12) 0.0457(4) Uani 1 1 d . . . . .
O3 O 0.59952(8) 0.44536(18) 0.33130(10) 0.0406(4) Uani 1 1 d . . . . .
N5 N 0.53421(7) 0.81817(12) 0.45081(8) 0.0236(2) Uani 1 1 d . . . . .
N4 N 0.49496(7) 0.80202(12) 0.49844(8) 0.0222(2) Uani 1 1 d . . . . .
N3 N 0.50183(7) 0.69413(12) 0.52245(8) 0.0221(2) Uani 1 1 d . . . . .
N2 N 0.41990(6) 0.71001(13) 0.61033(8) 0.0227(2) Uani 1 1 d . . . . .
N1 N 0.48681(7) 0.57226(13) 0.61686(8) 0.0229(2) Uani 1 1 d . . . . .
C1 C 0.46950(7) 0.66340(13) 0.57948(9) 0.0211(2) Uani 1 1 d . . . . .
C2 C 0.39943(11) 0.6405(2) 0.67102(12) 0.0353(4) Uani 1 1 d . . . . .
H2A H 0.358289 0.610539 0.661910 0.042 Uiso 1 1 calc R U . . .
H2B H 0.398687 0.684456 0.716094 0.042 Uiso 1 1 calc R U . . .
C3 C 0.44525(10) 0.54706(18) 0.67587(12) 0.0316(4) Uani 1 1 d . . . . .
H3A H 0.466550 0.547955 0.722713 0.038 Uiso 1 1 calc R U . . .
H3B H 0.425700 0.473364 0.669129 0.038 Uiso 1 1 calc R U . . .
C4 C 0.37453(8) 0.77687(15) 0.57561(10) 0.0241(3) Uani 1 1 d . . . . .
C5 C 0.34037(8) 0.73154(17) 0.51946(10) 0.0271(3) Uani 1 1 d . . . . .
C6 C 0.29293(10) 0.7960(2) 0.49141(12) 0.0348(4) Uani 1 1 d . . . . .
H6 H 0.269275 0.767831 0.452767 0.042 Uiso 1 1 calc R U . . .
C7 C 0.28026(11) 0.9005(2) 0.51961(15) 0.0396(5) Uani 1 1 d . . . . .
H7 H 0.248303 0.943808 0.499732 0.048 Uiso 1 1 calc R U . . .
C8 C 0.31368(10) 0.9422(2) 0.57639(14) 0.0370(4) Uani 1 1 d . . . . .
H8 H 0.303959 1.013592 0.595402 0.044 Uiso 1 1 calc R U . . .
C9 C 0.36126(9) 0.88174(16) 0.60626(12) 0.0282(3) Uani 1 1 d . . . . .
C10 C 0.35148(9) 0.61583(16) 0.48978(11) 0.0283(3) Uani 1 1 d . . . . .
H10 H 0.389574 0.586723 0.512161 0.034 Uiso 1 1 calc R U . . .
C11 C 0.29994(13) 0.5358(2) 0.50984(17) 0.0464(6) Uani 1 1 d . . . . .
H11A H 0.292784 0.539240 0.561783 0.070 Uiso 1 1 calc R U . . .
H11B H 0.311158 0.459477 0.496290 0.070 Uiso 1 1 calc R U . . .
H11C H 0.262907 0.557572 0.484283 0.070 Uiso 1 1 calc R U . . .
C12 C 0.36085(15) 0.6177(2) 0.40878(14) 0.0459(6) Uani 1 1 d . . . . .
H12A H 0.324236 0.646531 0.385387 0.069 Uiso 1 1 calc R U . . .
H12B H 0.368954 0.541704 0.391667 0.069 Uiso 1 1 calc R U . . .
H12C H 0.395378 0.665896 0.397116 0.069 Uiso 1 1 calc R U . . .
C13 C 0.39779(10) 0.92717(18) 0.66890(13) 0.0331(4) Uani 1 1 d D . . . .
H13 H 0.407158 0.861294 0.700009 0.040 Uiso 0.63(2) 1 calc R U P A 1
H13A H 0.424006 0.867400 0.689966 0.040 Uiso 0.37(2) 1 calc R U P A 2
C14 C 0.3641(4) 1.0097(6) 0.7170(4) 0.0388(13) Uani 0.63(2) 1 d D . P A 1
H14A H 0.387962 1.023286 0.760653 0.058 Uiso 0.63(2) 1 calc R U P A 1
H14B H 0.324564 0.978551 0.730212 0.058 Uiso 0.63(2) 1 calc R U P A 1
H14C H 0.358313 1.080169 0.691197 0.058 Uiso 0.63(2) 1 calc R U P A 1
C15 C 0.4585(2) 0.9751(4) 0.6472(3) 0.0360(11) Uani 0.63(2) 1 d D . P A 1
H15A H 0.452172 1.041286 0.617124 0.054 Uiso 0.63(2) 1 calc R U P A 1
H15B H 0.481360 0.918997 0.619980 0.054 Uiso 0.63(2) 1 calc R U P A 1
H15C H 0.481367 0.995997 0.690284 0.054 Uiso 0.63(2) 1 calc R U P A 1
C16 C 0.53992(8) 0.50686(15) 0.60235(10) 0.0242(3) Uani 1 1 d . . . . .
C17 C 0.59591(9) 0.53580(17) 0.63371(11) 0.0277(3) Uani 1 1 d . . . . .
C18 C 0.64581(10) 0.4689(2) 0.61643(13) 0.0342(4) Uani 1 1 d . . . . .
H18 H 0.684270 0.486479 0.636480 0.041 Uiso 1 1 calc R U . . .
C19 C 0.64088(11) 0.37751(19) 0.57089(14) 0.0368(4) Uani 1 1 d . . . . .
H19 H 0.675749 0.334380 0.559503 0.044 Uiso 1 1 calc R U . . .
C20 C 0.58501(10) 0.3494(2) 0.54211(13) 0.0349(4) Uani 1 1 d . . . . .
H20 H 0.581591 0.285970 0.511702 0.042 Uiso 1 1 calc R U . . .
C21 C 0.53355(9) 0.41352(17) 0.55739(11) 0.0292(3) Uani 1 1 d . . . . .
C22 C 0.60741(10) 0.62749(19) 0.68940(12) 0.0318(4) Uani 1 1 d . . . . .
H22 H 0.650594 0.650663 0.682425 0.038 Uiso 1 1 calc R U . . .
C23 C 0.57039(11) 0.7351(2) 0.68566(14) 0.0365(4) Uani 1 1 d . . . . .
H23A H 0.588550 0.791246 0.717365 0.055 Uiso 1 1 calc R U . . .
H23B H 0.528674 0.720046 0.701075 0.055 Uiso 1 1 calc R U . . .
H23C H 0.570183 0.763023 0.636155 0.055 Uiso 1 1 calc R U . . .
C24 C 0.60456(15) 0.5766(3) 0.76440(14) 0.0488(6) Uani 1 1 d . . . . .
H24A H 0.617958 0.631913 0.799832 0.073 Uiso 1 1 calc R U . . .
H24B H 0.631129 0.511069 0.766573 0.073 Uiso 1 1 calc R U . . .
H24C H 0.562774 0.554106 0.775023 0.073 Uiso 1 1 calc R U . . .
C25 C 0.47298(11) 0.38029(18) 0.52537(14) 0.0341(4) Uani 1 1 d . . . . .
H25 H 0.441646 0.432796 0.544566 0.041 Uiso 1 1 calc R U . . .
C26 C 0.47287(15) 0.3907(3) 0.44414(17) 0.0473(6) Uani 1 1 d . . . . .
H26A H 0.504207 0.341884 0.423884 0.071 Uiso 1 1 calc R U . . .
H26B H 0.481239 0.468235 0.430608 0.071 Uiso 1 1 calc R U . . .
H26C H 0.433085 0.368548 0.425432 0.071 Uiso 1 1 calc R U . . .
C27 C 0.45500(16) 0.2619(2) 0.54837(19) 0.0522(7) Uani 1 1 d . . . . .
H27A H 0.414135 0.245095 0.530662 0.078 Uiso 1 1 calc R U . . .
H27B H 0.455520 0.256736 0.600932 0.078 Uiso 1 1 calc R U . . .
H27C H 0.483855 0.208063 0.528199 0.078 Uiso 1 1 calc R U . . .
C28 C 0.54082(8) 0.93003(14) 0.42436(10) 0.0242(3) Uani 1 1 d . . . . .
C29 C 0.50090(9) 0.97862(15) 0.37463(10) 0.0258(3) Uani 1 1 d . . . . .
C30 C 0.51557(10) 1.08537(16) 0.34914(11) 0.0300(3) Uani 1 1 d . . . . .
H30 H 0.489155 1.120610 0.315769 0.036 Uiso 1 1 calc R U . . .
C31 C 0.56758(11) 1.14126(16) 0.37121(12) 0.0317(4) Uani 1 1 d . . . . .
H31 H 0.575822 1.214414 0.354043 0.038 Uiso 1 1 calc R U . . .
C32 C 0.60754(10) 1.08949(16) 0.41862(12) 0.0301(3) Uani 1 1 d . . . . .
H32 H 0.643513 1.127003 0.433030 0.036 Uiso 1 1 calc R U . . .
C33 C 0.59513(9) 0.98292(15) 0.44509(11) 0.0260(3) Uani 1 1 d . . . . .
C34 C 0.44599(9) 0.92251(16) 0.34422(10) 0.0278(3) Uani 1 1 d . . . . .
C35 C 0.45143(10) 0.83058(17) 0.29769(11) 0.0296(3) Uani 1 1 d . . . . .
C36 C 0.39953(11) 0.7903(2) 0.26293(12) 0.0351(4) Uani 1 1 d . . . . .
H36 H 0.403478 0.729351 0.230587 0.042 Uiso 1 1 calc R U . . .
C37 C 0.34273(11) 0.8361(2) 0.27400(13) 0.0376(4) Uani 1 1 d . . . . .
C38 C 0.33799(10) 0.9253(2) 0.32195(14) 0.0372(4) Uani 1 1 d . . . . .
H38 H 0.299159 0.956702 0.331039 0.045 Uiso 1 1 calc R U . . .
C39 C 0.38845(10) 0.96989(19) 0.35697(12) 0.0328(4) Uani 1 1 d . . . . .
C40 C 0.51131(11) 0.77386(19) 0.28353(13) 0.0356(4) Uani 1 1 d . . . . .
H40A H 0.543544 0.830096 0.281123 0.053 Uiso 1 1 calc R U . . .
H40B H 0.509238 0.733462 0.237783 0.053 Uiso 1 1 calc R U . . .
H40C H 0.520065 0.721162 0.322467 0.053 Uiso 1 1 calc R U . . .
C41 C 0.28759(14) 0.7921(3) 0.23595(17) 0.0517(7) Uani 1 1 d . . . . .
H41A H 0.254714 0.781426 0.270728 0.078 Uiso 1 1 calc R U . . .
H41B H 0.297330 0.720557 0.213159 0.078 Uiso 1 1 calc R U . . .
H41C H 0.274759 0.845703 0.199152 0.078 Uiso 1 1 calc R U . . .
C42 C 0.37988(12) 1.0657(2) 0.40860(16) 0.0444(5) Uani 1 1 d . . . . .
H42A H 0.395545 1.134515 0.386932 0.067 Uiso 1 1 calc R U . . .
H42B H 0.401910 1.050201 0.453243 0.067 Uiso 1 1 calc R U . . .
H42C H 0.336600 1.074709 0.419165 0.067 Uiso 1 1 calc R U . . .
C43 C 0.63930(9) 0.92411(15) 0.49258(11) 0.0269(3) Uani 1 1 d . . . . .
C44 C 0.64286(9) 0.94786(17) 0.56602(12) 0.0292(3) Uani 1 1 d . . . . .
C45 C 0.68441(10) 0.88855(19) 0.60847(13) 0.0339(4) Uani 1 1 d . . . . .
H45 H 0.687057 0.904860 0.658343 0.041 Uiso 1 1 calc R U . . .
C46 C 0.72174(10) 0.80676(18) 0.57967(14) 0.0351(4) Uani 1 1 d . . . . .
C47 C 0.71871(10) 0.78612(19) 0.50635(14) 0.0364(4) Uani 1 1 d . . . . .
H47 H 0.744439 0.730999 0.485873 0.044 Uiso 1 1 calc R U . . .
C48 C 0.67880(9) 0.84439(16) 0.46218(13) 0.0315(4) Uani 1 1 d . . . . .
C49 C 0.60519(13) 1.0383(2) 0.59974(14) 0.0415(5) Uani 1 1 d . . . . .
H49A H 0.599317 1.021808 0.650860 0.062 Uiso 1 1 calc R U . . .
H49B H 0.565658 1.041875 0.575752 0.062 Uiso 1 1 calc R U . . .
H49C H 0.626005 1.110148 0.594591 0.062 Uiso 1 1 calc R U . . .
C50 C 0.76605(12) 0.7436(2) 0.62634(18) 0.0461(6) Uani 1 1 d . . . . .
H50A H 0.807546 0.759440 0.610429 0.069 Uiso 1 1 calc R U . . .
H50B H 0.758142 0.663299 0.622396 0.069 Uiso 1 1 calc R U . . .
H50C H 0.761220 0.767082 0.676469 0.069 Uiso 1 1 calc R U . . .
C51 C 0.67926(13) 0.8241(2) 0.38230(14) 0.0410(5) Uani 1 1 d . . . . .
H51A H 0.640210 0.792446 0.367518 0.061 Uiso 1 1 calc R U . . .
H51B H 0.711887 0.771715 0.370284 0.061 Uiso 1 1 calc R U . . .
H51C H 0.685998 0.894885 0.357107 0.061 Uiso 1 1 calc R U . . .
C52 C 0.70287(11) 0.5306(2) 0.29496(13) 0.0387(5) Uani 1 1 d . . . . .
C15A C 0.4373(11) 1.0204(18) 0.6348(8) 0.092(9) Uani 0.37(2) 1 d D . P A 2
H15D H 0.412118 1.086402 0.625788 0.137 Uiso 0.37(2) 1 calc R U P A 2
H15E H 0.454344 0.993606 0.589339 0.137 Uiso 0.37(2) 1 calc R U P A 2
H15F H 0.470254 1.040018 0.667767 0.137 Uiso 0.37(2) 1 calc R U P A 2
C14A C 0.3573(7) 0.9758(16) 0.7250(8) 0.053(4) Uani 0.37(2) 1 d D . P A 2
H14D H 0.382043 1.007950 0.763578 0.079 Uiso 0.37(2) 1 calc R U P A 2
H14E H 0.331219 0.917122 0.744737 0.079 Uiso 0.37(2) 1 calc R U P A 2
H14F H 0.332116 1.034401 0.703502 0.079 Uiso 0.37(2) 1 calc R U P A 2

loop_
_atom_site_aniso_label
_atom_site_aniso_U_11
_atom_site_aniso_U_22
_atom_site_aniso_U_33
_atom_site_aniso_U_23
_atom_site_aniso_U_13
_atom_site_aniso_U_12
Ag1 0.03299(6) 0.03580(7) 0.02981(6) 0.00257(6) 0.00764(6) 0.01147(5)
S1 0.02498(17) 0.0336(2) 0.02567(19) -0.00410(16) 0.00018(15) 0.00189(15)
F1 0.0519(9) 0.0777(12) 0.0413(8) -0.0263(8) 0.0203(7) -0.0197(9)
F2 0.0370(7) 0.0683(11) 0.0531(9) -0.0186(9) 0.0069(7) -0.0199(8)
F3 0.0660(12) 0.0608(11) 0.0410(9) 0.0146(8) 0.0045(8) -0.0068(8)
O1 0.0287(6) 0.0391(8) 0.0279(6) -0.0073(6) 0.0011(5) 0.0066(5)
O2 0.0487(10) 0.0381(8) 0.0504(11) -0.0057(8) -0.0014(8) 0.0118(7)
O3 0.0292(7) 0.0603(11) 0.0323(8) -0.0018(7) -0.0029(6) -0.0062(7)
N5 0.0260(6) 0.0214(6) 0.0235(6) 0.0021(5) 0.0019(5) -0.0002(5)
N4 0.0233(6) 0.0206(6) 0.0226(6) 0.0025(5) 0.0008(5) 0.0008(4)
N3 0.0239(6) 0.0213(6) 0.0210(6) 0.0030(5) 0.0033(5) 0.0019(4)
N2 0.0218(6) 0.0244(6) 0.0220(6) 0.0023(5) 0.0026(4) 0.0029(5)
N1 0.0238(6) 0.0233(6) 0.0217(6) 0.0038(5) 0.0034(5) 0.0025(5)
C1 0.0220(6) 0.0204(6) 0.0208(6) 0.0014(5) 0.0011(5) -0.0003(5)
C2 0.0346(9) 0.0407(10) 0.0305(9) 0.0128(8) 0.0133(7) 0.0116(8)
C3 0.0327(8) 0.0306(8) 0.0314(9) 0.0097(7) 0.0116(7) 0.0058(7)
C4 0.0216(6) 0.0260(7) 0.0246(7) 0.0021(6) 0.0015(5) 0.0035(5)
C5 0.0238(7) 0.0315(8) 0.0262(8) 0.0009(6) 0.0007(6) 0.0040(6)
C6 0.0288(8) 0.0430(11) 0.0326(9) -0.0006(8) -0.0045(7) 0.0092(7)
C7 0.0337(10) 0.0436(11) 0.0416(11) 0.0007(9) -0.0057(9) 0.0158(9)
C8 0.0331(9) 0.0350(10) 0.0429(11) -0.0023(9) -0.0013(8) 0.0115(8)
C9 0.0258(7) 0.0268(8) 0.0319(8) -0.0005(6) 0.0002(6) 0.0048(6)
C10 0.0273(7) 0.0314(8) 0.0262(8) -0.0029(6) -0.0026(6) 0.0015(6)
C11 0.0425(12) 0.0417(12) 0.0550(15) -0.0035(11) 0.0014(11) -0.0099(10)
C12 0.0557(15) 0.0537(15) 0.0282(10) -0.0065(9) 0.0029(10) 0.0118(11)
C13 0.0309(9) 0.0284(8) 0.0400(11) -0.0067(8) -0.0008(8) 0.0026(7)
C14 0.035(3) 0.044(3) 0.037(3) -0.015(2) 0.0036(16) 0.003(2)
C15 0.0350(18) 0.034(2) 0.039(2) -0.0055(15) 0.0017(14) -0.0021(14)
C16 0.0252(7) 0.0245(7) 0.0227(7) 0.0045(5) 0.0024(5) 0.0035(5)
C17 0.0271(7) 0.0310(8) 0.0249(7) 0.0050(6) 0.0014(6) 0.0037(6)
C18 0.0282(8) 0.0400(10) 0.0344(10) 0.0060(8) 0.0012(7) 0.0082(7)
C19 0.0348(10) 0.0365(10) 0.0391(11) 0.0056(8) 0.0065(8) 0.0133(8)
C20 0.0389(10) 0.0297(9) 0.0360(10) -0.0014(8) 0.0042(8) 0.0097(7)
C21 0.0329(8) 0.0258(7) 0.0289(8) 0.0005(6) 0.0023(7) 0.0062(6)
C22 0.0283(8) 0.0393(10) 0.0278(8) 0.0001(7) -0.0026(7) -0.0003(7)
C23 0.0374(10) 0.0361(10) 0.0361(10) -0.0058(8) -0.0042(8) -0.0015(8)
C24 0.0543(15) 0.0633(17) 0.0288(10) 0.0060(11) -0.0053(10) 0.0026(13)
C25 0.0353(10) 0.0299(9) 0.0372(10) -0.0067(8) -0.0029(8) 0.0035(7)
C26 0.0503(14) 0.0532(15) 0.0382(12) -0.0036(11) -0.0085(11) 0.0061(12)
C27 0.0601(17) 0.0402(13) 0.0564(16) -0.0007(12) -0.0056(13) -0.0121(12)
C28 0.0273(7) 0.0209(6) 0.0243(7) 0.0019(5) 0.0025(6) -0.0012(5)
C29 0.0291(7) 0.0229(7) 0.0254(7) 0.0032(6) 0.0017(6) 0.0007(6)
C30 0.0365(9) 0.0240(7) 0.0296(8) 0.0057(6) -0.0002(7) 0.0011(7)
C31 0.0388(9) 0.0222(7) 0.0341(9) 0.0049(7) 0.0026(8) -0.0014(7)
C32 0.0322(8) 0.0234(7) 0.0345(9) 0.0024(7) 0.0011(7) -0.0036(6)
C33 0.0280(7) 0.0223(7) 0.0277(7) 0.0010(6) 0.0012(6) -0.0008(6)
C34 0.0308(8) 0.0267(8) 0.0260(8) 0.0034(6) -0.0012(6) -0.0008(6)
C35 0.0359(9) 0.0271(8) 0.0258(8) 0.0029(6) -0.0001(7) -0.0016(7)
C36 0.0420(10) 0.0336(9) 0.0296(9) 0.0016(7) -0.0044(8) -0.0057(8)
C37 0.0377(10) 0.0405(11) 0.0344(10) 0.0044(8) -0.0075(8) -0.0066(9)
C38 0.0301(9) 0.0422(11) 0.0393(11) 0.0015(9) -0.0050(8) 0.0024(8)
C39 0.0319(8) 0.0340(9) 0.0325(9) 0.0015(7) -0.0012(7) 0.0017(7)
C40 0.0401(10) 0.0323(9) 0.0342(10) -0.0024(8) 0.0030(8) 0.0029(8)
C41 0.0444(13) 0.0606(17) 0.0502(15) -0.0022(13) -0.0140(11) -0.0111(12)
C42 0.0390(11) 0.0441(13) 0.0500(14) -0.0108(11) 0.0031(10) 0.0054(10)
C43 0.0269(7) 0.0235(7) 0.0304(8) 0.0022(6) -0.0005(6) -0.0029(6)
C44 0.0277(8) 0.0283(8) 0.0316(8) 0.0016(7) -0.0012(6) -0.0038(6)
C45 0.0321(9) 0.0351(9) 0.0345(10) 0.0056(8) -0.0040(7) -0.0043(7)
C46 0.0289(8) 0.0318(9) 0.0448(11) 0.0082(8) -0.0074(8) -0.0043(7)
C47 0.0331(9) 0.0303(9) 0.0460(12) 0.0030(8) -0.0012(8) 0.0038(7)
C48 0.0308(7) 0.0265(7) 0.0373(11) 0.0009(7) 0.0000(7) 0.0005(6)
C49 0.0461(12) 0.0444(12) 0.0341(10) -0.0052(9) -0.0018(9) 0.0083(10)
C50 0.0379(11) 0.0434(12) 0.0568(15) 0.0116(11) -0.0135(10) 0.0001(9)
C51 0.0455(12) 0.0390(11) 0.0385(11) -0.0040(9) 0.0025(9) 0.0088(9)
C52 0.0346(10) 0.0506(13) 0.0308(9) -0.0083(9) 0.0070(8) -0.0098(9)
C15A 0.089(12) 0.106(14) 0.080(9) -0.048(10) 0.038(9) -0.070(12)
C14A 0.039(4) 0.088(10) 0.032(4) -0.001(6) 0.002(3) -0.011(6)

loop_
_atom_type_symbol
_atom_type_description
_atom_type_scat_dispersion_real
_atom_type_scat_dispersion_imag
_atom_type_scat_source
C C 0.0033 0.0016 'International Tables Vol C Tables 4.2.6.8 and 6.1.1.4'
H H 0.0000 0.0000 'International Tables Vol C Tables 4.2.6.8 and 6.1.1.4'
Ag Ag -0.8971 1.1015 'International Tables Vol C Tables 4.2.6.8 and 6.1.1.4'
F F 0.0171 0.0103 'International Tables Vol C Tables 4.2.6.8 and 6.1.1.4'
N N 0.0061 0.0033 'International Tables Vol C Tables 4.2.6.8 and 6.1.1.4'
O O 0.0106 0.0060 'International Tables Vol C Tables 4.2.6.8 and 6.1.1.4'
S S 0.1246 0.1234 'International Tables Vol C Tables 4.2.6.8 and 6.1.1.4'

loop_
_geom_angle_atom_site_label_1
_geom_angle_atom_site_label_2
_geom_angle_atom_site_label_3
_geom_angle
_geom_angle_site_symmetry_1
_geom_angle_site_symmetry_3
_geom_angle_publ_flag
O1 Ag1 N3 176.44(6) . . ?
O1 S1 C52 100.70(10) . . ?
O2 S1 O1 114.01(11) . . ?
O2 S1 C52 104.50(13) . . ?
O3 S1 O1 114.60(10) . . ?
O3 S1 O2 116.37(13) . . ?
O3 S1 C52 104.13(11) . . ?
S1 O1 Ag1 126.01(9) . . ?
N4 N5 C28 117.18(15) . . ?
N5 N4 N3 107.38(14) . . ?
N4 N3 Ag1 108.47(10) . . ?
C1 N3 Ag1 132.24(12) . . ?
C1 N3 N4 117.40(14) . . ?
C1 N2 C2 109.83(15) . . ?
C1 N2 C4 126.99(15) . . ?
C4 N2 C2 116.52(15) . . ?
C1 N1 C3 112.15(14) . . ?
C1 N1 C16 125.13(14) . . ?
C16 N1 C3 122.72(15) . . ?
N3 C1 N2 131.01(15) . . ?
N3 C1 N1 118.91(15) . . ?
N1 C1 N2 110.06(14) . . ?
N2 C2 H2A 110.7 . . ?
N2 C2 H2B 110.7 . . ?
N2 C2 C3 105.03(15) . . ?
H2A C2 H2B 108.8 . . ?
C3 C2 H2A 110.7 . . ?
C3 C2 H2B 110.7 . . ?
N1 C3 C2 102.79(15) . . ?
N1 C3 H3A 111.2 . . ?
N1 C3 H3B 111.2 . . ?
C2 C3 H3A 111.2 . . ?
C2 C3 H3B 111.2 . . ?
H3A C3 H3B 109.1 . . ?
C5 C4 N2 119.70(16) . . ?
C5 C4 C9 122.45(16) . . ?
C9 C4 N2 117.35(17) . . ?
C4 C5 C6 117.83(18) . . ?
C4 C5 C10 122.80(16) . . ?
C6 C5 C10 119.34(18) . . ?
C5 C6 H6 119.8 . . ?
C7 C6 C5 120.5(2) . . ?
C7 C6 H6 119.8 . . ?
C6 C7 H7 119.7 . . ?
C8 C7 C6 120.6(2) . . ?
C8 C7 H7 119.7 . . ?
C7 C8 H8 119.3 . . ?
C7 C8 C9 121.3(2) . . ?
C9 C8 H8 119.3 . . ?
C4 C9 C13 121.33(17) . . ?
C8 C9 C4 117.28(19) . . ?
C8 C9 C13 121.38(18) . . ?
C5 C10 H10 107.7 . . ?
C5 C10 C11 111.35(18) . . ?
C5 C10 C12 111.75(18) . . ?
C11 C10 H10 107.7 . . ?
C12 C10 H10 107.7 . . ?
C12 C10 C11 110.5(2) . . ?
C10 C11 H11A 109.5 . . ?
C10 C11 H11B 109.5 . . ?
C10 C11 H11C 109.5 . . ?
H11A C11 H11B 109.5 . . ?
H11A C11 H11C 109.5 . . ?
H11B C11 H11C 109.5 . . ?
C10 C12 H12A 109.5 . . ?
C10 C12 H12B 109.5 . . ?
C10 C12 H12C 109.5 . . ?
H12A C12 H12B 109.5 . . ?
H12A C12 H12C 109.5 . . ?
H12B C12 H12C 109.5 . . ?
C9 C13 H13 105.7 . . ?
C9 C13 H13A 110.6 . . ?
C9 C13 C14 115.2(4) . . ?
C9 C13 C15A 104.0(7) . . ?
C14 C13 H13 105.7 . . ?
C15 C13 C9 113.6(3) . . ?
C15 C13 H13 105.7 . . ?
C15 C13 C14 110.0(3) . . ?
C15A C13 H13A 110.6 . . ?
C14A C13 C9 111.1(7) . . ?
C14A C13 H13A 110.6 . . ?
C14A C13 C15A 109.9(7) . . ?
C13 C14 H14A 109.5 . . ?
C13 C14 H14B 109.5 . . ?
C13 C14 H14C 109.5 . . ?
H14A C14 H14B 109.5 . . ?
H14A C14 H14C 109.5 . . ?
H14B C14 H14C 109.5 . . ?
C13 C15 H15A 109.5 . . ?
C13 C15 H15B 109.5 . . ?
C13 C15 H15C 109.5 . . ?
H15A C15 H15B 109.5 . . ?
H15A C15 H15C 109.5 . . ?
H15B C15 H15C 109.5 . . ?
C17 C16 N1 120.21(17) . . ?
C21 C16 N1 117.73(16) . . ?
C21 C16 C17 122.05(17) . . ?
C16 C17 C22 127.01(17) . . ?
C18 C17 C16 116.9(2) . . ?
C18 C17 C22 115.88(19) . . ?
C17 C18 H18 119.0 . . ?
C19 C18 C17 122.0(2) . . ?
C19 C18 H18 119.0 . . ?
C18 C19 H19 120.1 . . ?
C20 C19 C18 119.8(2) . . ?
C20 C19 H19 120.1 . . ?
C19 C20 H20 119.7 . . ?
C19 C20 C21 120.6(2) . . ?
C21 C20 H20 119.7 . . ?
C16 C21 C25 122.12(17) . . ?
C20 C21 C16 118.5(2) . . ?
C20 C21 C25 119.38(19) . . ?
C17 C22 H22 105.6 . . ?
C23 C22 C17 119.08(18) . . ?
C23 C22 H22 105.6 . . ?
C24 C22 C17 109.0(2) . . ?
C24 C22 H22 105.6 . . ?
C24 C22 C23 110.9(2) . . ?
C22 C23 H23A 109.5 . . ?
C22 C23 H23B 109.5 . . ?
C22 C23 H23C 109.5 . . ?
H23A C23 H23B 109.5 . . ?
H23A C23 H23C 109.5 . . ?
H23B C23 H23C 109.5 . . ?
C22 C24 H24A 109.5 . . ?
C22 C24 H24B 109.5 . . ?
C22 C24 H24C 109.5 . . ?
H24A C24 H24B 109.5 . . ?
H24A C24 H24C 109.5 . . ?
H24B C24 H24C 109.5 . . ?
C21 C25 H25 107.7 . . ?
C21 C25 C26 111.8(2) . . ?
C21 C25 C27 111.2(2) . . ?
C26 C25 H25 107.7 . . ?
C26 C25 C27 110.7(2) . . ?
C27 C25 H25 107.7 . . ?
C25 C26 H26A 109.5 . . ?
C25 C26 H26B 109.5 . . ?
C25 C26 H26C 109.5 . . ?
H26A C26 H26B 109.5 . . ?
H26A C26 H26C 109.5 . . ?
H26B C26 H26C 109.5 . . ?
C25 C27 H27A 109.5 . . ?
C25 C27 H27B 109.5 . . ?
C25 C27 H27C 109.5 . . ?
H27A C27 H27B 109.5 . . ?
H27A C27 H27C 109.5 . . ?
H27B C27 H27C 109.5 . . ?
C29 C28 N5 123.34(16) . . ?
C29 C28 C33 121.82(16) . . ?
C33 C28 N5 114.36(16) . . ?
C28 C29 C34 124.80(16) . . ?
C30 C29 C28 117.18(17) . . ?
C30 C29 C34 117.94(17) . . ?
C29 C30 H30 119.0 . . ?
C31 C30 C29 121.98(19) . . ?
C31 C30 H30 119.0 . . ?
C30 C31 H31 120.2 . . ?
C30 C31 C32 119.67(18) . . ?
C32 C31 H31 120.2 . . ?
C31 C32 H32 119.8 . . ?
C31 C32 C33 120.45(19) . . ?
C33 C32 H32 119.8 . . ?
C28 C33 C43 120.32(16) . . ?
C32 C33 C28 118.78(18) . . ?
C32 C33 C43 120.87(17) . . ?
C35 C34 C29 121.04(18) . . ?
C35 C34 C39 119.72(19) . . ?
C39 C34 C29 118.94(18) . . ?
C34 C35 C40 122.35(19) . . ?
C36 C35 C34 119.0(2) . . ?
C36 C35 C40 118.7(2) . . ?
C35 C36 H36 118.8 . . ?
C37 C36 C35 122.3(2) . . ?
C37 C36 H36 118.8 . . ?
C36 C37 C38 117.8(2) . . ?
C36 C37 C41 121.6(2) . . ?
C38 C37 C41 120.6(2) . . ?
C37 C38 H38 118.9 . . ?
C39 C38 C37 122.1(2) . . ?
C39 C38 H38 118.9 . . ?
C34 C39 C42 121.7(2) . . ?
C38 C39 C34 119.0(2) . . ?
C38 C39 C42 119.2(2) . . ?
C35 C40 H40A 109.5 . . ?
C35 C40 H40B 109.5 . . ?
C35 C40 H40C 109.5 . . ?
H40A C40 H40B 109.5 . . ?
H40A C40 H40C 109.5 . . ?
H40B C40 H40C 109.5 . . ?
C37 C41 H41A 109.5 . . ?
C37 C41 H41B 109.5 . . ?
C37 C41 H41C 109.5 . . ?
H41A C41 H41B 109.5 . . ?
H41A C41 H41C 109.5 . . ?
H41B C41 H41C 109.5 . . ?
C39 C42 H42A 109.5 . . ?
C39 C42 H42B 109.5 . . ?
C39 C42 H42C 109.5 . . ?
H42A C42 H42B 109.5 . . ?
H42A C42 H42C 109.5 . . ?
H42B C42 H42C 109.5 . . ?
C44 C43 C33 121.31(18) . . ?
C44 C43 C48 119.66(19) . . ?
C48 C43 C33 119.03(18) . . ?
C43 C44 C45 119.0(2) . . ?
C43 C44 C49 121.58(19) . . ?
C45 C44 C49 119.4(2) . . ?
C44 C45 H45 119.1 . . ?
C46 C45 C44 121.8(2) . . ?
C46 C45 H45 119.1 . . ?
C45 C46 C47 118.5(2) . . ?
C45 C46 C50 121.0(2) . . ?
C47 C46 C50 120.5(2) . . ?
C46 C47 H47 119.3 . . ?
C46 C47 C48 121.4(2) . . ?
C48 C47 H47 119.3 . . ?
C43 C48 C51 120.60(19) . . ?
C47 C48 C43 119.5(2) . . ?
C47 C48 C51 119.8(2) . . ?
C44 C49 H49A 109.5 . . ?
C44 C49 H49B 109.5 . . ?
C44 C49 H49C 109.5 . . ?
H49A C49 H49B 109.5 . . ?
H49A C49 H49C 109.5 . . ?
H49B C49 H49C 109.5 . . ?
C46 C50 H50A 109.5 . . ?
C46 C50 H50B 109.5 . . ?
C46 C50 H50C 109.5 . . ?
H50A C50 H50B 109.5 . . ?
H50A C50 H50C 109.5 . . ?
H50B C50 H50C 109.5 . . ?
C48 C51 H51A 109.5 . . ?
C48 C51 H51B 109.5 . . ?
C48 C51 H51C 109.5 . . ?
H51A C51 H51B 109.5 . . ?
H51A C51 H51C 109.5 . . ?
H51B C51 H51C 109.5 . . ?
F1 C52 S1 111.71(18) . . ?
F2 C52 S1 111.76(18) . . ?
F2 C52 F1 107.8(2) . . ?
F2 C52 F3 107.6(2) . . ?
F3 C52 S1 110.71(17) . . ?
F3 C52 F1 107.1(2) . . ?
C13 C15A H15D 109.5 . . ?
C13 C15A H15E 109.5 . . ?
C13 C15A H15F 109.5 . . ?
H15D C15A H15E 109.5 . . ?
H15D C15A H15F 109.5 . . ?
H15E C15A H15F 109.5 . . ?
C13 C14A H14D 109.5 . . ?
C13 C14A H14E 109.5 . . ?
C13 C14A H14F 109.5 . . ?
H14D C14A H14E 109.5 . . ?
H14D C14A H14F 109.5 . . ?
H14E C14A H14F 109.5 . . ?

loop_
_geom_bond_atom_site_label_1
_geom_bond_atom_site_label_2
_geom_bond_distance
_geom_bond_site_symmetry_2
_geom_bond_publ_flag
Ag1 O1 2.1690(14) . ?
Ag1 N3 2.1989(14) . ?
S1 O1 1.4626(16) . ?
S1 O2 1.4367(19) . ?
S1 O3 1.4338(17) . ?
S1 C52 1.831(2) . ?
F1 C52 1.333(3) . ?
F2 C52 1.326(3) . ?
F3 C52 1.331(3) . ?
N5 N4 1.253(2) . ?
N5 C28 1.434(2) . ?
N4 N3 1.375(2) . ?
N3 C1 1.330(2) . ?
N2 C1 1.355(2) . ?
N2 C2 1.474(3) . ?
N2 C4 1.435(2) . ?
N1 C1 1.349(2) . ?
N1 C3 1.461(2) . ?
N1 C16 1.434(2) . ?
C2 H2A 0.9900 . ?
C2 H2B 0.9900 . ?
C2 C3 1.510(3) . ?
C3 H3A 0.9900 . ?
C3 H3B 0.9900 . ?
C4 C5 1.398(3) . ?
C4 C9 1.410(3) . ?
C5 C6 1.401(3) . ?
C5 C10 1.511(3) . ?
C6 H6 0.9500 . ?
C6 C7 1.385(3) . ?
C7 H7 0.9500 . ?
C7 C8 1.381(4) . ?
C8 H8 0.9500 . ?
C8 C9 1.390(3) . ?
C9 C13 1.517(3) . ?
C10 H10 1.0000 . ?
C10 C11 1.532(3) . ?
C10 C12 1.521(3) . ?
C11 H11A 0.9800 . ?
C11 H11B 0.9800 . ?
C11 H11C 0.9800 . ?
C12 H12A 0.9800 . ?
C12 H12B 0.9800 . ?
C12 H12C 0.9800 . ?
C13 H13 1.0000 . ?
C13 H13A 1.0000 . ?
C13 C14 1.526(5) . ?
C13 C15 1.511(5) . ?
C13 C15A 1.551(9) . ?
C13 C14A 1.491(9) . ?
C14 H14A 0.9800 . ?
C14 H14B 0.9800 . ?
C14 H14C 0.9800 . ?
C15 H15A 0.9800 . ?
C15 H15B 0.9800 . ?
C15 H15C 0.9800 . ?
C16 C17 1.409(3) . ?
C16 C21 1.403(3) . ?
C17 C18 1.398(3) . ?
C17 C22 1.531(3) . ?
C18 H18 0.9500 . ?
C18 C19 1.388(4) . ?
C19 H19 0.9500 . ?
C19 C20 1.385(4) . ?
C20 H20 0.9500 . ?
C20 C21 1.399(3) . ?
C21 C25 1.515(3) . ?
C22 H22 1.0000 . ?
C22 C23 1.527(3) . ?
C22 C24 1.524(3) . ?
C23 H23A 0.9800 . ?
C23 H23B 0.9800 . ?
C23 H23C 0.9800 . ?
C24 H24A 0.9800 . ?
C24 H24B 0.9800 . ?
C24 H24C 0.9800 . ?
C25 H25 1.0000 . ?
C25 C26 1.516(4) . ?
C25 C27 1.533(4) . ?
C26 H26A 0.9800 . ?
C26 H26B 0.9800 . ?
C26 H26C 0.9800 . ?
C27 H27A 0.9800 . ?
C27 H27B 0.9800 . ?
C27 H27C 0.9800 . ?
C28 C29 1.403(3) . ?
C28 C33 1.408(3) . ?
C29 C30 1.401(3) . ?
C29 C34 1.496(3) . ?
C30 H30 0.9500 . ?
C30 C31 1.390(3) . ?
C31 H31 0.9500 . ?
C31 C32 1.392(3) . ?
C32 H32 0.9500 . ?
C32 C33 1.395(3) . ?
C33 C43 1.491(3) . ?
C34 C35 1.406(3) . ?
C34 C39 1.410(3) . ?
C35 C36 1.400(3) . ?
C35 C40 1.508(3) . ?
C36 H36 0.9500 . ?
C36 C37 1.382(4) . ?
C37 C38 1.396(4) . ?
C37 C41 1.502(3) . ?
C38 H38 0.9500 . ?
C38 C39 1.395(3) . ?
C39 C42 1.508(3) . ?
C40 H40A 0.9800 . ?
C40 H40B 0.9800 . ?
C40 H40C 0.9800 . ?
C41 H41A 0.9800 . ?
C41 H41B 0.9800 . ?
C41 H41C 0.9800 . ?
C42 H42A 0.9800 . ?
C42 H42B 0.9800 . ?
C42 H42C 0.9800 . ?
C43 C44 1.398(3) . ?
C43 C48 1.411(3) . ?
C44 C45 1.402(3) . ?
C44 C49 1.502(3) . ?
C45 H45 0.9500 . ?
C45 C46 1.387(3) . ?
C46 C47 1.388(4) . ?
C46 C50 1.510(3) . ?
C47 H47 0.9500 . ?
C47 C48 1.391(3) . ?
C48 C51 1.506(4) . ?
C49 H49A 0.9800 . ?
C49 H49B 0.9800 . ?
C49 H49C 0.9800 . ?
C50 H50A 0.9800 . ?
C50 H50B 0.9800 . ?
C50 H50C 0.9800 . ?
C51 H51A 0.9800 . ?
C51 H51B 0.9800 . ?
C51 H51C 0.9800 . ?
C15A H15D 0.9800 . ?
C15A H15E 0.9800 . ?
C15A H15F 0.9800 . ?
C14A H14D 0.9800 . ?
C14A H14E 0.9800 . ?
C14A H14F 0.9800 . ?

loop_
_geom_torsion_atom_site_label_1
_geom_torsion_atom_site_label_2
_geom_torsion_atom_site_label_3
_geom_torsion_atom_site_label_4
_geom_torsion
_geom_torsion_site_symmetry_1
_geom_torsion_site_symmetry_2
_geom_torsion_site_symmetry_3
_geom_torsion_site_symmetry_4
_geom_torsion_publ_flag
Ag1 N3 C1 N2 179.50(14) . . . . ?
Ag1 N3 C1 N1 1.0(3) . . . . ?
O1 S1 C52 F1 167.74(18) . . . . ?
O1 S1 C52 F2 46.9(2) . . . . ?
O1 S1 C52 F3 -73.05(19) . . . . ?
O2 S1 O1 Ag1 -128.52(14) . . . . ?
O2 S1 C52 F1 49.3(2) . . . . ?
O2 S1 C52 F2 -71.6(2) . . . . ?
O2 S1 C52 F3 168.48(18) . . . . ?
O3 S1 O1 Ag1 9.10(17) . . . . ?
O3 S1 C52 F1 -73.3(2) . . . . ?
O3 S1 C52 F2 165.85(19) . . . . ?
O3 S1 C52 F3 45.9(2) . . . . ?
N5 N4 N3 Ag1 5.72(16) . . . . ?
N5 N4 N3 C1 171.98(15) . . . . ?
N5 C28 C29 C30 -175.04(17) . . . . ?
N5 C28 C29 C34 1.6(3) . . . . ?
N5 C28 C33 C32 176.24(17) . . . . ?
N5 C28 C33 C43 -1.8(3) . . . . ?
N4 N5 C28 C29 -78.1(2) . . . . ?
N4 N5 C28 C33 109.77(19) . . . . ?
N4 N3 C1 N2 17.2(3) . . . . ?
N4 N3 C1 N1 -161.25(15) . . . . ?
N2 C2 C3 N1 -0.6(2) . . . . ?
N2 C4 C5 C6 174.34(18) . . . . ?
N2 C4 C5 C10 -3.9(3) . . . . ?
N2 C4 C9 C8 -174.51(19) . . . . ?
N2 C4 C9 C13 6.0(3) . . . . ?
N1 C16 C17 C18 -179.31(17) . . . . ?
N1 C16 C17 C22 5.7(3) . . . . ?
N1 C16 C21 C20 179.40(18) . . . . ?
N1 C16 C21 C25 -0.8(3) . . . . ?
C1 N2 C2 C3 2.8(2) . . . . ?
C1 N2 C4 C5 60.7(2) . . . . ?
C1 N2 C4 C9 -127.2(2) . . . . ?
C1 N1 C3 C2 -1.8(2) . . . . ?
C1 N1 C16 C17 87.8(2) . . . . ?
C1 N1 C16 C21 -93.2(2) . . . . ?
C2 N2 C1 N3 177.4(2) . . . . ?
C2 N2 C1 N1 -4.0(2) . . . . ?
C2 N2 C4 C5 -87.6(2) . . . . ?
C2 N2 C4 C9 84.5(2) . . . . ?
C3 N1 C1 N3 -177.57(17) . . . . ?
C3 N1 C1 N2 3.7(2) . . . . ?
C3 N1 C16 C17 -91.3(2) . . . . ?
C3 N1 C16 C21 87.6(2) . . . . ?
C4 N2 C1 N3 27.5(3) . . . . ?
C4 N2 C1 N1 -153.97(17) . . . . ?
C4 N2 C2 C3 156.23(18) . . . . ?
C4 C5 C6 C7 -0.9(3) . . . . ?
C4 C5 C10 C11 109.6(2) . . . . ?
C4 C5 C10 C12 -126.2(2) . . . . ?
C4 C9 C13 C14 -153.8(4) . . . . ?
C4 C9 C13 C15 78.0(3) . . . . ?
C4 C9 C13 C15A 106.4(11) . . . . ?
C4 C9 C13 C14A -135.4(8) . . . . ?
C5 C4 C9 C8 -2.6(3) . . . . ?
C5 C4 C9 C13 177.87(19) . . . . ?
C5 C6 C7 C8 -0.8(4) . . . . ?
C6 C5 C10 C11 -68.5(3) . . . . ?
C6 C5 C10 C12 55.6(3) . . . . ?
C6 C7 C8 C9 0.8(4) . . . . ?
C7 C8 C9 C4 0.9(4) . . . . ?
C7 C8 C9 C13 -179.7(2) . . . . ?
C8 C9 C13 C14 26.7(5) . . . . ?
C8 C9 C13 C15 -101.4(3) . . . . ?
C8 C9 C13 C15A -73.1(11) . . . . ?
C8 C9 C13 C14A 45.1(9) . . . . ?
C9 C4 C5 C6 2.6(3) . . . . ?
C9 C4 C5 C10 -175.56(18) . . . . ?
C10 C5 C6 C7 177.4(2) . . . . ?
C16 N1 C1 N3 3.2(3) . . . . ?
C16 N1 C1 N2 -175.55(17) . . . . ?
C16 N1 C3 C2 177.47(19) . . . . ?
C16 C17 C18 C19 -0.4(3) . . . . ?
C16 C17 C22 C23 -34.9(3) . . . . ?
C16 C17 C22 C24 93.7(3) . . . . ?
C16 C21 C25 C26 114.9(2) . . . . ?
C16 C21 C25 C27 -120.8(2) . . . . ?
C17 C16 C21 C20 -1.7(3) . . . . ?
C17 C16 C21 C25 178.15(19) . . . . ?
C17 C18 C19 C20 -1.1(4) . . . . ?
C18 C17 C22 C23 150.1(2) . . . . ?
C18 C17 C22 C24 -81.3(2) . . . . ?
C18 C19 C20 C21 1.2(4) . . . . ?
C19 C20 C21 C16 0.1(3) . . . . ?
C19 C20 C21 C25 -179.7(2) . . . . ?
C20 C21 C25 C26 -65.3(3) . . . . ?
C20 C21 C25 C27 59.0(3) . . . . ?
C21 C16 C17 C18 1.8(3) . . . . ?
C21 C16 C17 C22 -173.18(19) . . . . ?
C22 C17 C18 C19 175.1(2) . . . . ?
C28 N5 N4 N3 -172.13(15) . . . . ?
C28 C29 C30 C31 0.6(3) . . . . ?
C28 C29 C34 C35 -67.7(3) . . . . ?
C28 C29 C34 C39 118.6(2) . . . . ?
C28 C33 C43 C44 -101.3(2) . . . . ?
C28 C33 C43 C48 79.8(2) . . . . ?
C29 C28 C33 C32 3.9(3) . . . . ?
C29 C28 C33 C43 -174.09(18) . . . . ?
C29 C30 C31 C32 1.7(3) . . . . ?
C29 C34 C35 C36 -171.43(18) . . . . ?
C29 C34 C35 C40 8.3(3) . . . . ?
C29 C34 C39 C38 172.7(2) . . . . ?
C29 C34 C39 C42 -8.6(3) . . . . ?
C30 C29 C34 C35 108.9(2) . . . . ?
C30 C29 C34 C39 -64.8(3) . . . . ?
C30 C31 C32 C33 -1.2(3) . . . . ?
C31 C32 C33 C28 -1.5(3) . . . . ?
C31 C32 C33 C43 176.5(2) . . . . ?
C32 C33 C43 C44 80.7(3) . . . . ?
C32 C33 C43 C48 -98.2(2) . . . . ?
C33 C28 C29 C30 -3.4(3) . . . . ?
C33 C28 C29 C34 173.19(18) . . . . ?
C33 C43 C44 C45 178.78(18) . . . . ?
C33 C43 C44 C49 -3.7(3) . . . . ?
C33 C43 C48 C47 -177.72(18) . . . . ?
C33 C43 C48 C51 3.9(3) . . . . ?
C34 C29 C30 C31 -176.3(2) . . . . ?
C34 C35 C36 C37 -1.5(3) . . . . ?
C35 C34 C39 C38 -1.1(3) . . . . ?
C35 C34 C39 C42 177.6(2) . . . . ?
C35 C36 C37 C38 -0.2(4) . . . . ?
C35 C36 C37 C41 179.7(2) . . . . ?
C36 C37 C38 C39 1.4(4) . . . . ?
C37 C38 C39 C34 -0.8(4) . . . . ?
C37 C38 C39 C42 -179.5(2) . . . . ?
C39 C34 C35 C36 2.2(3) . . . . ?
C39 C34 C35 C40 -178.09(19) . . . . ?
C40 C35 C36 C37 178.7(2) . . . . ?
C41 C37 C38 C39 -178.5(2) . . . . ?
C43 C44 C45 C46 -0.3(3) . . . . ?
C44 C43 C48 C47 3.3(3) . . . . ?
C44 C43 C48 C51 -175.1(2) . . . . ?
C44 C45 C46 C47 1.9(3) . . . . ?
C44 C45 C46 C50 -179.8(2) . . . . ?
C45 C46 C47 C48 -0.8(3) . . . . ?
C46 C47 C48 C43 -1.8(3) . . . . ?
C46 C47 C48 C51 176.6(2) . . . . ?
C48 C43 C44 C45 -2.3(3) . . . . ?
C48 C43 C44 C49 175.2(2) . . . . ?
C49 C44 C45 C46 -177.9(2) . . . . ?
C50 C46 C47 C48 -179.1(2) . . . . ?
C52 S1 O1 Ag1 120.19(13) . . . . ?
